data_8103808
loop_
_publ_author_name
'Fleet, M.E.'
'Liu Xiaoyang'

_publ_section_title
;
 Rare earth disilicates R2 Si2 O7 (R = Gd, Tb, Dy, Ho): type B
;
_journal_name_full 'Zeitschrift fuer Kristallographie (149,1979-)'
_journal_page_first 795
_journal_page_last 801
_journal_volume 218
_journal_year 2003
_chemical_formula_sum 'Ho2 O7 Si2'
_chemical_name_systematic 'Ho2 (Si2 O7)'
_space_group_IT_number 2
_symmetry_space_group_name_Hall '-P 1'
_symmetry_space_group_name_H-M 'P -1'
_cell_angle_alpha 94.479
_cell_angle_beta 90.856
_cell_angle_gamma 91.749
_cell_formula_units_Z 4
_cell_length_a 6.596
_cell_length_b 6.6328
_cell_length_c 12.0214
_cell_volume 524.006
_citation_journal_id_ASTM ZEKRDZ
_cod_data_source_file Fleet_ZEKRDZ_2003_1148.cif
_cod_data_source_block Ho2O7Si2
_cod_database_code 8103808

loop_
_symmetry_equiv_pos_as_xyz
x,y,z
-x,-y,-z

loop_
_atom_site_label
_atom_site_type_symbol
_atom_site_fract_x
_atom_site_fract_y
_atom_site_fract_z
_atom_site_occupancy
_atom_site_U_iso_or_equiv
O2 O-2 0.3824 0.1386 0.2109 1 0.0
Ho2 Ho+3 0.11538 0.09387 0.35918 1 0.0
Si4 Si+4 0.8561 0.3711 0.6185 1 0.0
O5 O-2 0.4121 0.171 0.4458 1 0.0
O12 O-2 0.6536 0.7881 0.1876 1 0.0
O1 O-2 0.3545 0.4887 0.1269 1 0.0
Ho3 Ho+3 0.62738 0.78338 0.36775 1 0.0
O11 O-2 0.7614 0.9132 0.998 1 0.0
Si1 Si+4 0.8455 0.8519 0.1161 1 0.0
O13 O-2 0.9979 0.6663 0.0811 1 0.0
Si2 Si+4 0.5125 0.337 0.176 1 0.0
O10 O-2 0.9275 0.5804 0.6877 1 0.0
O6 O-2 0.7727 0.0976 0.3766 1 0.0
O9 O-2 0.0395 0.2262 0.5725 1 0.0
O7 O-2 0.7112 0.4234 0.5122 1 0.0
Ho4 Ho+3 0.33053 0.8284 0.10784 1 0.0
O4 O-2 0.5968 0.4333 0.3055 1 0.0
O14 O-2 0.9975 0.0167 0.1857 1 0.0
Si3 Si+4 0.6222 0.2761 0.4056 1 0.0
O8 O-2 0.7147 0.215 0.686 1 0.0
O3 O-2 0.6998 0.2979 0.0952 1 0.0
Ho1 Ho+3 0.05005 0.33033 0.11582 1 0.0
